data_7233934
loop_
_publ_author_name
'Zhiwen Zheng'
'Qingchen Dong'
'Liao Gou'
'Jian-Hua Su'
'Jinhai Huang'

_publ_section_title
;
 Novel hole transport materials based on
 N,N'-disubstituted-dihydrophenazine derivatives for electroluminescent
 diodes
;
_journal_name_full 'Journal of Materials Chemistry C'
_journal_page_first 9858
_journal_page_last 9865
_journal_paper_doi 10.1039/C4TC01965B
_journal_volume 2
_journal_year 2014
_chemical_formula_sum 'C44 H31 N3'
_chemical_formula_weight 601.72
_space_group_crystal_system triclinic
_space_group_IT_number 2
_space_group_name_Hall '-P 1'
_space_group_name_H-M_alt 'P -1'
_atom_sites_solution_hydrogens geom
_cell_angle_alpha 102.839(3)
_cell_angle_beta 96.717(3)
_cell_angle_gamma 102.722(3)
_cell_formula_units_Z 2
_cell_length_a 9.5653(13)
_cell_length_b 11.8383(16)
_cell_length_c 14.678(2)
_cell_measurement_reflns_used 1697
_cell_measurement_temperature 140(2)
_cell_measurement_theta_max 27.46
_cell_measurement_theta_min 2.43
_cell_volume 1556.5(4)
_computing_cell_refinement 'Bruker SAINT'
_computing_data_collection 'Bruker APEX2'
_computing_data_reduction 'Bruker SAINT'
_computing_molecular_graphics 'Bruker SHELXTL'
_computing_publication_material 'Bruker SHELXTL'
_computing_structure_refinement 'SHELXL-2013 (Sheldrick, 2013)'
_computing_structure_solution 'SHELXS-97 (Sheldrick, 2008)'
_diffrn_ambient_temperature 140(2)
_diffrn_measured_fraction_theta_full 0.999
_diffrn_measured_fraction_theta_max 0.988
_diffrn_measurement_device_type 'Bruker APEX-II CCD'
_diffrn_measurement_method '\f and \w scans'
_diffrn_radiation_type MoK\a
_diffrn_radiation_wavelength 0.71073
_diffrn_reflns_av_R_equivalents 0.0414
_diffrn_reflns_av_unetI/netI 0.0926
_diffrn_reflns_Laue_measured_fraction_full 0.999
_diffrn_reflns_Laue_measured_fraction_max 0.988
_diffrn_reflns_limit_h_max 13
_diffrn_reflns_limit_h_min -13
_diffrn_reflns_limit_k_max 16
_diffrn_reflns_limit_k_min -16
_diffrn_reflns_limit_l_max 17
_diffrn_reflns_limit_l_min -21
_diffrn_reflns_number 15907
_diffrn_reflns_point_group_measured_fraction_full 0.999
_diffrn_reflns_point_group_measured_fraction_max 0.988
_diffrn_reflns_theta_full 25.242
_diffrn_reflns_theta_max 30.647
_diffrn_reflns_theta_min 1.824
_exptl_absorpt_coefficient_mu 0.075
_exptl_absorpt_correction_T_max 0.7461
_exptl_absorpt_correction_T_min 0.5842
_exptl_absorpt_correction_type multi-scan
_exptl_absorpt_process_details sadabs
_exptl_crystal_colour colourless
_exptl_crystal_density_diffrn 1.284
_exptl_crystal_F_000 632
_exptl_crystal_size_max 0.350
_exptl_crystal_size_mid 0.160
_exptl_crystal_size_min 0.080
_refine_diff_density_max 0.247
_refine_diff_density_min -0.256
_refine_diff_density_rms 0.051
_refine_ls_extinction_coef .
_refine_ls_extinction_method none
_refine_ls_goodness_of_fit_ref 0.946
_refine_ls_hydrogen_treatment constr
_refine_ls_matrix_type full
_refine_ls_number_parameters 424
_refine_ls_number_reflns 9511
_refine_ls_number_restraints 0
_refine_ls_restrained_S_all 0.946
_refine_ls_R_factor_all 0.1262
_refine_ls_R_factor_gt 0.0604
_refine_ls_shift/su_max 0.010
_refine_ls_shift/su_mean 0.001
_refine_ls_structure_factor_coef Fsqd
_refine_ls_weighting_details 'w=1/[\s^2^(Fo^2^)+(0.0566P)^2^] where P=(Fo^2^+2Fc^2^)/3'
_refine_ls_weighting_scheme calc
_refine_ls_wR_factor_gt 0.1189
_refine_ls_wR_factor_ref 0.1466
_reflns_Friedel_coverage 0.000
_reflns_Friedel_fraction_full .
_reflns_Friedel_fraction_max .
_reflns_number_gt 4984
_reflns_number_total 9511
_reflns_threshold_expression 'I > 2\s(I)'
_cod_data_source_file 1000001.cif
_cod_data_source_block PCOD1000001
_cod_database_code 7233934
_shelx_space_group_comment
;
The symmetry employed for this shelxl refinement is uniquely defined
by the following loop, which should always be used as a source of
symmetry information in preference to the above space-group names.
They are only intended as comments.
;
_shelx_estimated_absorpt_t_min 0.974
_shelx_estimated_absorpt_t_max 0.994
_shelxl_version_number 2013-4

loop_
_space_group_symop_operation_xyz
'x, y, z'
'-x, -y, -z'

loop_
_atom_site_label
_atom_site_type_symbol
_atom_site_fract_x
_atom_site_fract_y
_atom_site_fract_z
_atom_site_U_iso_or_equiv
_atom_site_adp_type
_atom_site_occupancy
_atom_site_site_symmetry_order
_atom_site_calc_flag
_atom_site_refinement_flags_posn
_atom_site_refinement_flags_adp
_atom_site_refinement_flags_occupancy
_atom_site_disorder_assembly
_atom_site_disorder_group
N1 N 0.80054(15) 0.85042(13) 0.07928(10) 0.0285(3) Uani 1 1 d . . . . .
N2 N 0.63385(14) 0.77747(13) 0.20152(10) 0.0241(3) Uani 1 1 d . . . . .
N3 N 0.46226(15) 1.16506(13) 0.41953(10) 0.0284(3) Uani 1 1 d . . . . .
C1 C 0.65912(19) 0.76992(16) 0.04053(12) 0.0273(4) Uani 1 1 d . . . . .
C2 C 0.6150(2) 0.71935(17) -0.05984(12) 0.0309(4) Uani 1 1 d . . . . .
C3 C 0.7058(2) 0.75271(19) -0.12369(14) 0.0383(5) Uani 1 1 d . . . . .
H3 H 0.7976 0.8090 -0.1003 0.046 Uiso 1 1 calc R U . . .
C4 C 0.6616(3) 0.7041(2) -0.21933(15) 0.0460(6) Uani 1 1 d . . . . .
H4 H 0.7227 0.7268 -0.2622 0.055 Uiso 1 1 calc R U . . .
C5 C 0.5275(3) 0.6213(2) -0.25374(15) 0.0488(6) Uani 1 1 d . . . . .
H5 H 0.4974 0.5883 -0.3202 0.059 Uiso 1 1 calc R U . . .
C6 C 0.4388(2) 0.58694(19) -0.19330(14) 0.0417(5) Uani 1 1 d . . . . .
H6 H 0.3478 0.5301 -0.2183 0.050 Uiso 1 1 calc R U . . .
C7 C 0.4795(2) 0.63431(17) -0.09419(13) 0.0332(4) Uani 1 1 d . . . . .
C8 C 0.38859(19) 0.59754(16) -0.02810(13) 0.0309(4) Uani 1 1 d . . . . .
C9 C 0.2535(2) 0.51035(17) -0.05659(14) 0.0376(5) Uani 1 1 d . . . . .
H9 H 0.2189 0.4742 -0.1223 0.045 Uiso 1 1 calc R U . . .
C10 C 0.1716(2) 0.47672(18) 0.00738(15) 0.0400(5) Uani 1 1 d . . . . .
H10 H 0.0813 0.4180 -0.0139 0.048 Uiso 1 1 calc R U . . .
C11 C 0.2205(2) 0.52843(17) 0.10416(15) 0.0368(5) Uani 1 1 d . . . . .
H11 H 0.1629 0.5055 0.1487 0.044 Uiso 1 1 calc R U . . .
C12 C 0.35103(18) 0.61204(16) 0.13506(14) 0.0312(4) Uani 1 1 d . . . . .
H12 H 0.3838 0.6461 0.2012 0.037 Uiso 1 1 calc R U . . .
C13 C 0.43745(18) 0.64827(15) 0.07058(13) 0.0268(4) Uani 1 1 d . . . . .
C14 C 0.57516(18) 0.73502(15) 0.10211(12) 0.0251(4) Uani 1 1 d . . . . .
C15 C 0.87017(18) 0.81316(15) 0.15586(12) 0.0265(4) Uani 1 1 d . . . . .
C16 C 1.01435(19) 0.80794(17) 0.16441(14) 0.0315(4) Uani 1 1 d . . . . .
H16 H 1.0725 0.8327 0.1206 0.038 Uiso 1 1 calc R U . . .
C17 C 1.07283(19) 0.76636(17) 0.23733(14) 0.0336(4) Uani 1 1 d . . . . .
H17 H 1.1719 0.7636 0.2443 0.040 Uiso 1 1 calc R U . . .
C18 C 0.9878(2) 0.72902(16) 0.29983(13) 0.0328(4) Uani 1 1 d . . . . .
H18 H 1.0289 0.7008 0.3498 0.039 Uiso 1 1 calc R U . . .
C19 C 0.84269(19) 0.73215(15) 0.29069(12) 0.0276(4) Uani 1 1 d . . . . .
H19 H 0.7839 0.7045 0.3331 0.033 Uiso 1 1 calc R U . . .
C20 C 0.78468(18) 0.77611(15) 0.21905(12) 0.0240(4) Uani 1 1 d . . . . .
C21 C 0.81247(19) 0.97563(16) 0.09349(13) 0.0296(4) Uani 1 1 d . . . . .
C22 C 0.7177(2) 1.01621(19) 0.03667(14) 0.0407(5) Uani 1 1 d . . . . .
H22 H 0.6452 0.9604 -0.0121 0.049 Uiso 1 1 calc R U . . .
C23 C 0.7290(2) 1.13753(19) 0.05112(16) 0.0478(6) Uani 1 1 d . . . . .
H23 H 0.6640 1.1642 0.0118 0.057 Uiso 1 1 calc R U . . .
C24 C 0.8328(2) 1.22049(19) 0.12149(17) 0.0510(6) Uani 1 1 d . . . . .
H24 H 0.8399 1.3037 0.1310 0.061 Uiso 1 1 calc R U . . .
C25 C 0.9262(2) 1.1802(2) 0.17791(17) 0.0522(6) Uani 1 1 d . . . . .
H25 H 0.9980 1.2364 0.2269 0.063 Uiso 1 1 calc R U . . .
C26 C 0.9168(2) 1.05863(18) 0.16411(15) 0.0417(5) Uani 1 1 d . . . . .
H26 H 0.9824 1.0324 0.2034 0.050 Uiso 1 1 calc R U . . .
C27 C 0.58960(17) 0.87437(15) 0.25610(12) 0.0220(4) Uani 1 1 d . . . . .
C28 C 0.64882(17) 0.92337(15) 0.35194(12) 0.0241(4) Uani 1 1 d . . . . .
H28 H 0.7204 0.8923 0.3813 0.029 Uiso 1 1 calc R U . . .
C29 C 0.60427(17) 1.01657(15) 0.40435(12) 0.0244(4) Uani 1 1 d . . . . .
H29 H 0.6444 1.0479 0.4699 0.029 Uiso 1 1 calc R U . . .
C30 C 0.50192(17) 1.06550(15) 0.36331(12) 0.0245(4) Uani 1 1 d . . . . .
C31 C 0.44224(19) 1.01725(16) 0.26837(13) 0.0297(4) Uani 1 1 d . . . . .
H31 H 0.3718 1.0495 0.2391 0.036 Uiso 1 1 calc R U . . .
C32 C 0.48470(19) 0.92214(16) 0.21567(13) 0.0294(4) Uani 1 1 d . . . . .
H32 H 0.4415 0.8889 0.1508 0.035 Uiso 1 1 calc R U . . .
C33 C 0.57881(17) 1.26267(15) 0.47340(13) 0.0246(4) Uani 1 1 d . . . . .
C34 C 0.69329(18) 1.30577(16) 0.43043(14) 0.0298(4) Uani 1 1 d . . . . .
H34 H 0.6928 1.2712 0.3654 0.036 Uiso 1 1 calc R U . . .
C35 C 0.80840(19) 1.39940(17) 0.48248(14) 0.0334(4) Uani 1 1 d . . . . .
H35 H 0.8872 1.4282 0.4529 0.040 Uiso 1 1 calc R U . . .
C36 C 0.81046(19) 1.45158(16) 0.57663(14) 0.0312(4) Uani 1 1 d . . . . .
H36 H 0.8894 1.5166 0.6115 0.037 Uiso 1 1 calc R U . . .
C37 C 0.69721(19) 1.40860(16) 0.61943(13) 0.0321(4) Uani 1 1 d . . . . .
H37 H 0.6980 1.4439 0.6843 0.039 Uiso 1 1 calc R U . . .
C38 C 0.58155(19) 1.31398(16) 0.56854(13) 0.0304(4) Uani 1 1 d . . . . .
H38 H 0.5041 1.2843 0.5989 0.036 Uiso 1 1 calc R U . . .
C39 C 0.31578(18) 1.16211(16) 0.42583(12) 0.0244(4) Uani 1 1 d . . . . .
C40 C 0.27226(18) 1.26741(16) 0.45666(12) 0.0267(4) Uani 1 1 d . . . . .
H40 H 0.3420 1.3427 0.4730 0.032 Uiso 1 1 calc R U . . .
C41 C 0.12810(19) 1.26255(16) 0.46346(13) 0.0296(4) Uani 1 1 d . . . . .
H41 H 0.1006 1.3347 0.4862 0.036 Uiso 1 1 calc R U . . .
C42 C 0.02369(19) 1.15515(18) 0.43791(14) 0.0335(4) Uani 1 1 d . . . . .
H42 H -0.0752 1.1526 0.4422 0.040 Uiso 1 1 calc R U . . .
C43 C 0.06609(19) 1.05094(17) 0.40588(13) 0.0313(4) Uani 1 1 d . . . . .
H43 H -0.0049 0.9762 0.3875 0.038 Uiso 1 1 calc R U . . .
C44 C 0.21023(18) 1.05368(16) 0.40020(12) 0.0273(4) Uani 1 1 d . . . . .
H44 H 0.2372 0.9810 0.3787 0.033 Uiso 1 1 calc R U . . .

loop_
_atom_site_aniso_label
_atom_site_aniso_U_11
_atom_site_aniso_U_22
_atom_site_aniso_U_33
_atom_site_aniso_U_23
_atom_site_aniso_U_13
_atom_site_aniso_U_12
N1 0.0325(8) 0.0282(8) 0.0278(8) 0.0080(7) 0.0039(6) 0.0137(7)
N2 0.0255(7) 0.0240(7) 0.0206(7) -0.0016(6) 0.0004(6) 0.0108(6)
N3 0.0230(7) 0.0230(8) 0.0337(9) -0.0047(6) 0.0043(6) 0.0071(6)
C1 0.0313(9) 0.0269(9) 0.0246(9) 0.0030(7) 0.0002(8) 0.0155(8)
C2 0.0446(11) 0.0317(10) 0.0226(9) 0.0055(8) 0.0052(8) 0.0242(9)
C3 0.0551(12) 0.0408(12) 0.0282(11) 0.0104(9) 0.0104(9) 0.0278(10)
C4 0.0718(16) 0.0504(14) 0.0299(11) 0.0142(10) 0.0158(11) 0.0367(13)
C5 0.0726(16) 0.0569(15) 0.0231(11) 0.0020(10) -0.0015(11) 0.0424(13)
C6 0.0553(13) 0.0434(12) 0.0264(11) -0.0030(9) -0.0032(10) 0.0299(10)
C7 0.0427(11) 0.0340(10) 0.0244(10) 0.0001(8) -0.0028(8) 0.0250(9)
C8 0.0355(10) 0.0266(9) 0.0296(10) -0.0022(8) -0.0025(8) 0.0197(8)
C9 0.0413(11) 0.0288(10) 0.0344(11) -0.0084(8) -0.0126(9) 0.0188(9)
C10 0.0331(10) 0.0281(10) 0.0501(13) -0.0038(9) -0.0053(10) 0.0107(8)
C11 0.0304(10) 0.0305(10) 0.0454(13) 0.0024(9) 0.0019(9) 0.0090(8)
C12 0.0291(9) 0.0288(10) 0.0322(10) -0.0005(8) 0.0001(8) 0.0115(8)
C13 0.0290(9) 0.0221(9) 0.0281(10) -0.0010(7) -0.0004(8) 0.0148(7)
C14 0.0301(9) 0.0240(9) 0.0211(9) 0.0007(7) 0.0007(7) 0.0136(7)
C15 0.0304(9) 0.0230(9) 0.0249(9) 0.0024(7) -0.0001(7) 0.0107(7)
C16 0.0310(10) 0.0292(10) 0.0339(11) 0.0032(8) 0.0059(8) 0.0112(8)
C17 0.0265(9) 0.0318(10) 0.0385(11) -0.0018(9) -0.0001(8) 0.0133(8)
C18 0.0386(10) 0.0282(10) 0.0307(10) 0.0022(8) -0.0050(8) 0.0181(8)
C19 0.0339(10) 0.0224(9) 0.0257(9) 0.0032(7) 0.0014(8) 0.0106(7)
C20 0.0265(9) 0.0209(8) 0.0228(9) 0.0004(7) -0.0001(7) 0.0098(7)
C21 0.0352(10) 0.0270(9) 0.0307(10) 0.0082(8) 0.0087(8) 0.0141(8)
C22 0.0551(13) 0.0362(11) 0.0337(11) 0.0078(9) 0.0017(10) 0.0218(10)
C23 0.0671(15) 0.0380(12) 0.0427(13) 0.0105(10) -0.0030(11) 0.0285(11)
C24 0.0661(15) 0.0283(11) 0.0595(15) 0.0116(11) 0.0002(12) 0.0185(11)
C25 0.0504(13) 0.0324(12) 0.0656(16) 0.0082(11) -0.0115(11) 0.0096(10)
C26 0.0432(12) 0.0295(11) 0.0513(13) 0.0105(10) -0.0039(10) 0.0129(9)
C27 0.0228(8) 0.0205(8) 0.0214(9) 0.0021(7) 0.0035(7) 0.0064(7)
C28 0.0217(8) 0.0257(9) 0.0238(9) 0.0042(7) 0.0011(7) 0.0072(7)
C29 0.0240(8) 0.0242(9) 0.0211(9) -0.0005(7) 0.0024(7) 0.0050(7)
C30 0.0227(8) 0.0210(8) 0.0274(9) 0.0002(7) 0.0053(7) 0.0063(7)
C31 0.0316(10) 0.0299(10) 0.0273(10) 0.0018(8) -0.0001(8) 0.0155(8)
C32 0.0329(9) 0.0300(10) 0.0232(9) -0.0002(7) -0.0008(8) 0.0140(8)
C33 0.0219(8) 0.0188(8) 0.0308(10) 0.0014(7) 0.0017(7) 0.0069(7)
C34 0.0293(9) 0.0278(9) 0.0329(10) 0.0055(8) 0.0078(8) 0.0096(8)
C35 0.0260(9) 0.0303(10) 0.0450(12) 0.0107(9) 0.0085(8) 0.0071(8)
C36 0.0270(9) 0.0231(9) 0.0397(11) 0.0059(8) -0.0007(8) 0.0037(7)
C37 0.0374(10) 0.0260(9) 0.0276(10) 0.0009(8) 0.0004(8) 0.0057(8)
C38 0.0307(9) 0.0270(9) 0.0315(10) 0.0046(8) 0.0072(8) 0.0055(8)
C39 0.0259(9) 0.0261(9) 0.0208(9) 0.0034(7) 0.0042(7) 0.0086(7)
C40 0.0296(9) 0.0229(9) 0.0277(10) 0.0054(7) 0.0065(7) 0.0070(7)
C41 0.0342(10) 0.0286(10) 0.0314(10) 0.0082(8) 0.0097(8) 0.0165(8)
C42 0.0261(9) 0.0366(11) 0.0388(11) 0.0090(9) 0.0063(8) 0.0107(8)
C43 0.0261(9) 0.0275(10) 0.0356(11) 0.0045(8) 0.0013(8) 0.0031(8)
C44 0.0280(9) 0.0242(9) 0.0278(10) 0.0026(7) 0.0009(7) 0.0088(7)

loop_
_atom_type_symbol
_atom_type_description
_atom_type_scat_dispersion_real
_atom_type_scat_dispersion_imag
_atom_type_scat_source
C C 0.0033 0.0016 'International Tables Vol C Tables 4.2.6.8 and 6.1.1.4'
H H 0.0000 0.0000 'International Tables Vol C Tables 4.2.6.8 and 6.1.1.4'
N N 0.0061 0.0033 'International Tables Vol C Tables 4.2.6.8 and 6.1.1.4'

loop_
_geom_angle_atom_site_label_1
_geom_angle_atom_site_label_2
_geom_angle_atom_site_label_3
_geom_angle
_geom_angle_site_symmetry_1
_geom_angle_site_symmetry_3
C21 N1 C1 117.48(14) . .
C21 N1 C15 116.92(14) . .
C1 N1 C15 109.93(14) . .
C27 N2 C14 118.45(14) . .
C27 N2 C20 118.41(13) . .
C14 N2 C20 110.80(13) . .
C39 N3 C33 122.09(14) . .
C39 N3 C30 121.33(14) . .
C33 N3 C30 116.43(13) . .
C14 C1 C2 121.05(17) . .
C14 C1 N1 117.69(15) . .
C2 C1 N1 120.98(16) . .
C3 C2 C7 120.16(17) . .
C3 C2 C1 120.82(18) . .
C7 C2 C1 119.01(17) . .
C4 C3 C2 120.1(2) . .
C4 C3 H3 120.0 . .
C2 C3 H3 120.0 . .
C3 C4 C5 120.1(2) . .
C3 C4 H4 120.0 . .
C5 C4 H4 120.0 . .
C6 C5 C4 120.8(2) . .
C6 C5 H5 119.6 . .
C4 C5 H5 119.6 . .
C5 C6 C7 121.2(2) . .
C5 C6 H6 119.4 . .
C7 C6 H6 119.4 . .
C2 C7 C6 117.65(19) . .
C2 C7 C8 119.97(16) . .
C6 C7 C8 122.38(19) . .
C9 C8 C13 117.37(18) . .
C9 C8 C7 123.45(17) . .
C13 C8 C7 119.16(17) . .
C10 C9 C8 121.97(18) . .
C10 C9 H9 119.0 . .
C8 C9 H9 119.0 . .
C9 C10 C11 119.96(18) . .
C9 C10 H10 120.0 . .
C11 C10 H10 120.0 . .
C12 C11 C10 120.13(19) . .
C12 C11 H11 119.9 . .
C10 C11 H11 119.9 . .
C11 C12 C13 121.02(18) . .
C11 C12 H12 119.5 . .
C13 C12 H12 119.5 . .
C12 C13 C8 119.53(17) . .
C12 C13 C14 121.56(16) . .
C8 C13 C14 118.91(17) . .
C1 C14 C13 121.88(16) . .
C1 C14 N2 118.09(15) . .
C13 C14 N2 119.70(15) . .
C20 C15 C16 120.48(17) . .
C20 C15 N1 117.17(15) . .
C16 C15 N1 122.27(16) . .
C17 C16 C15 119.36(18) . .
C17 C16 H16 120.3 . .
C15 C16 H16 120.3 . .
C18 C17 C16 120.19(17) . .
C18 C17 H17 119.9 . .
C16 C17 H17 119.9 . .
C17 C18 C19 120.72(17) . .
C17 C18 H18 119.6 . .
C19 C18 H18 119.6 . .
C20 C19 C18 119.24(17) . .
C20 C19 H19 120.4 . .
C18 C19 H19 120.4 . .
C15 C20 C19 119.99(16) . .
C15 C20 N2 116.84(15) . .
C19 C20 N2 123.00(16) . .
C26 C21 C22 118.81(18) . .
C26 C21 N1 120.85(17) . .
C22 C21 N1 120.34(17) . .
C23 C22 C21 120.1(2) . .
C23 C22 H22 119.9 . .
C21 C22 H22 119.9 . .
C24 C23 C22 121.2(2) . .
C24 C23 H23 119.4 . .
C22 C23 H23 119.4 . .
C23 C24 C25 118.6(2) . .
C23 C24 H24 120.7 . .
C25 C24 H24 120.7 . .
C24 C25 C26 121.0(2) . .
C24 C25 H25 119.5 . .
C26 C25 H25 119.5 . .
C21 C26 C25 120.28(19) . .
C21 C26 H26 119.9 . .
C25 C26 H26 119.9 . .
C32 C27 C28 118.08(16) . .
C32 C27 N2 121.00(15) . .
C28 C27 N2 120.92(15) . .
C29 C28 C27 120.44(16) . .
C29 C28 H28 119.8 . .
C27 C28 H28 119.8 . .
C28 C29 C30 121.27(16) . .
C28 C29 H29 119.4 . .
C30 C29 H29 119.4 . .
C31 C30 C29 118.69(16) . .
C31 C30 N3 121.79(16) . .
C29 C30 N3 119.52(15) . .
C30 C31 C32 120.32(17) . .
C30 C31 H31 119.8 . .
C32 C31 H31 119.8 . .
C31 C32 C27 121.17(16) . .
C31 C32 H32 119.4 . .
C27 C32 H32 119.4 . .
C34 C33 C38 119.34(16) . .
C34 C33 N3 119.22(16) . .
C38 C33 N3 121.43(16) . .
C33 C34 C35 119.76(18) . .
C33 C34 H34 120.1 . .
C35 C34 H34 120.1 . .
C36 C35 C34 121.01(17) . .
C36 C35 H35 119.5 . .
C34 C35 H35 119.5 . .
C37 C36 C35 119.27(17) . .
C37 C36 H36 120.4 . .
C35 C36 H36 120.4 . .
C36 C37 C38 120.48(18) . .
C36 C37 H37 119.8 . .
C38 C37 H37 119.8 . .
C33 C38 C37 120.11(17) . .
C33 C38 H38 119.9 . .
C37 C38 H38 119.9 . .
C44 C39 C40 118.32(16) . .
C44 C39 N3 120.48(16) . .
C40 C39 N3 121.19(15) . .
C41 C40 C39 120.33(16) . .
C41 C40 H40 119.8 . .
C39 C40 H40 119.8 . .
C42 C41 C40 121.26(17) . .
C42 C41 H41 119.4 . .
C40 C41 H41 119.4 . .
C41 C42 C43 118.51(17) . .
C41 C42 H42 120.7 . .
C43 C42 H42 120.7 . .
C42 C43 C44 121.12(17) . .
C42 C43 H43 119.4 . .
C44 C43 H43 119.4 . .
C43 C44 C39 120.44(17) . .
C43 C44 H44 119.8 . .
C39 C44 H44 119.8 . .

loop_
_geom_bond_atom_site_label_1
_geom_bond_atom_site_label_2
_geom_bond_distance
_geom_bond_site_symmetry_2
N1 C21 1.427(2) .
N1 C1 1.440(2) .
N1 C15 1.441(2) .
N2 C27 1.422(2) .
N2 C14 1.434(2) .
N2 C20 1.440(2) .
N3 C39 1.408(2) .
N3 C33 1.423(2) .
N3 C30 1.433(2) .
C1 C14 1.350(2) .
C1 C2 1.435(2) .
C2 C3 1.411(3) .
C2 C7 1.412(3) .
C3 C4 1.370(3) .
C3 H3 0.9500 .
C4 C5 1.391(3) .
C4 H4 0.9500 .
C5 C6 1.363(3) .
C5 H5 0.9500 .
C6 C7 1.411(3) .
C6 H6 0.9500 .
C7 C8 1.451(3) .
C8 C9 1.416(3) .
C8 C13 1.417(2) .
C9 C10 1.361(3) .
C9 H9 0.9500 .
C10 C11 1.394(3) .
C10 H10 0.9500 .
C11 C12 1.367(2) .
C11 H11 0.9500 .
C12 C13 1.404(3) .
C12 H12 0.9500 .
C13 C14 1.433(2) .
C15 C20 1.386(2) .
C15 C16 1.386(2) .
C16 C17 1.384(3) .
C16 H16 0.9500 .
C17 C18 1.376(3) .
C17 H17 0.9500 .
C18 C19 1.388(2) .
C18 H18 0.9500 .
C19 C20 1.385(2) .
C19 H19 0.9500 .
C21 C26 1.382(3) .
C21 C22 1.393(3) .
C22 C23 1.382(3) .
C22 H22 0.9500 .
C23 C24 1.377(3) .
C23 H23 0.9500 .
C24 C25 1.379(3) .
C24 H24 0.9500 .
C25 C26 1.389(3) .
C25 H25 0.9500 .
C26 H26 0.9500 .
C27 C32 1.392(2) .
C27 C28 1.394(2) .
C28 C29 1.377(2) .
C28 H28 0.9500 .
C29 C30 1.387(2) .
C29 H29 0.9500 .
C30 C31 1.382(2) .
C31 C32 1.385(2) .
C31 H31 0.9500 .
C32 H32 0.9500 .
C33 C34 1.384(2) .
C33 C38 1.388(2) .
C34 C35 1.383(2) .
C34 H34 0.9500 .
C35 C36 1.379(3) .
C35 H35 0.9500 .
C36 C37 1.373(2) .
C36 H36 0.9500 .
C37 C38 1.388(2) .
C37 H37 0.9500 .
C38 H38 0.9500 .
C39 C44 1.391(2) .
C39 C40 1.398(2) .
C40 C41 1.384(2) .
C40 H40 0.9500 .
C41 C42 1.377(3) .
C41 H41 0.9500 .
C42 C43 1.384(3) .
C42 H42 0.9500 .
C43 C44 1.385(2) .
C43 H43 0.9500 .
C44 H44 0.9500 .

loop_
_geom_torsion_atom_site_label_1
_geom_torsion_atom_site_label_2
_geom_torsion_atom_site_label_3
_geom_torsion_atom_site_label_4
_geom_torsion
_geom_torsion_site_symmetry_1
_geom_torsion_site_symmetry_2
_geom_torsion_site_symmetry_3
_geom_torsion_site_symmetry_4
C21 N1 C1 C14 -93.83(19) . . . .
C15 N1 C1 C14 43.2(2) . . . .
C21 N1 C1 C2 92.2(2) . . . .
C15 N1 C1 C2 -130.77(17) . . . .
C14 C1 C2 C3 -177.52(16) . . . .
N1 C1 C2 C3 -3.8(3) . . . .
C14 C1 C2 C7 1.8(3) . . . .
N1 C1 C2 C7 175.56(15) . . . .
C7 C2 C3 C4 1.0(3) . . . .
C1 C2 C3 C4 -179.64(18) . . . .
C2 C3 C4 C5 -0.2(3) . . . .
C3 C4 C5 C6 -0.4(3) . . . .
C4 C5 C6 C7 0.3(3) . . . .
C3 C2 C7 C6 -1.1(3) . . . .
C1 C2 C7 C6 179.51(17) . . . .
C3 C2 C7 C8 178.10(16) . . . .
C1 C2 C7 C8 -1.2(2) . . . .
C5 C6 C7 C2 0.5(3) . . . .
C5 C6 C7 C8 -178.71(18) . . . .
C2 C7 C8 C9 -178.11(17) . . . .
C6 C7 C8 C9 1.1(3) . . . .
C2 C7 C8 C13 0.2(2) . . . .
C6 C7 C8 C13 179.41(17) . . . .
C13 C8 C9 C10 0.8(3) . . . .
C7 C8 C9 C10 179.12(17) . . . .
C8 C9 C10 C11 -0.1(3) . . . .
C9 C10 C11 C12 -0.6(3) . . . .
C10 C11 C12 C13 0.6(3) . . . .
C11 C12 C13 C8 0.1(3) . . . .
C11 C12 C13 C14 -179.42(17) . . . .
C9 C8 C13 C12 -0.8(2) . . . .
C7 C8 C13 C12 -179.17(16) . . . .
C9 C8 C13 C14 178.74(15) . . . .
C7 C8 C13 C14 0.3(2) . . . .
C2 C1 C14 C13 -1.3(3) . . . .
N1 C1 C14 C13 -175.26(15) . . . .
C2 C1 C14 N2 172.14(15) . . . .
N1 C1 C14 N2 -1.8(2) . . . .
C12 C13 C14 C1 179.72(16) . . . .
C8 C13 C14 C1 0.2(2) . . . .
C12 C13 C14 N2 6.4(2) . . . .
C8 C13 C14 N2 -173.12(15) . . . .
C27 N2 C14 C1 101.11(18) . . . .
C20 N2 C14 C1 -40.6(2) . . . .
C27 N2 C14 C13 -85.28(19) . . . .
C20 N2 C14 C13 133.03(16) . . . .
C21 N1 C15 C20 95.15(19) . . . .
C1 N1 C15 C20 -42.1(2) . . . .
C21 N1 C15 C16 -88.2(2) . . . .
C1 N1 C15 C16 134.56(17) . . . .
C20 C15 C16 C17 -0.6(3) . . . .
N1 C15 C16 C17 -177.18(16) . . . .
C15 C16 C17 C18 0.9(3) . . . .
C16 C17 C18 C19 0.2(3) . . . .
C17 C18 C19 C20 -1.5(3) . . . .
C16 C15 C20 C19 -0.8(3) . . . .
N1 C15 C20 C19 175.97(15) . . . .
C16 C15 C20 N2 -176.22(16) . . . .
N1 C15 C20 N2 0.5(2) . . . .
C18 C19 C20 C15 1.8(3) . . . .
C18 C19 C20 N2 176.99(16) . . . .
C27 N2 C20 C15 -100.89(18) . . . .
C14 N2 C20 C15 40.8(2) . . . .
C27 N2 C20 C19 83.8(2) . . . .
C14 N2 C20 C19 -134.49(17) . . . .
C1 N1 C21 C26 151.29(18) . . . .
C15 N1 C21 C26 17.3(2) . . . .
C1 N1 C21 C22 -28.1(2) . . . .
C15 N1 C21 C22 -162.11(17) . . . .
C26 C21 C22 C23 0.2(3) . . . .
N1 C21 C22 C23 179.55(18) . . . .
C21 C22 C23 C24 -0.2(3) . . . .
C22 C23 C24 C25 0.0(4) . . . .
C23 C24 C25 C26 0.3(4) . . . .
C22 C21 C26 C25 0.1(3) . . . .
N1 C21 C26 C25 -179.26(19) . . . .
C24 C25 C26 C21 -0.4(3) . . . .
C14 N2 C27 C32 4.1(2) . . . .
C20 N2 C27 C32 142.90(16) . . . .
C14 N2 C27 C28 -176.64(15) . . . .
C20 N2 C27 C28 -37.9(2) . . . .
C32 C27 C28 C29 -0.2(2) . . . .
N2 C27 C28 C29 -179.45(15) . . . .
C27 C28 C29 C30 -1.2(3) . . . .
C28 C29 C30 C31 1.3(3) . . . .
C28 C29 C30 N3 -177.86(15) . . . .
C39 N3 C30 C31 54.4(2) . . . .
C33 N3 C30 C31 -129.86(18) . . . .
C39 N3 C30 C29 -126.41(17) . . . .
C33 N3 C30 C29 49.3(2) . . . .
C29 C30 C31 C32 -0.2(3) . . . .
N3 C30 C31 C32 178.98(16) . . . .
C30 C31 C32 C27 -1.1(3) . . . .
C28 C27 C32 C31 1.3(3) . . . .
N2 C27 C32 C31 -179.41(16) . . . .
C39 N3 C33 C34 -137.93(17) . . . .
C30 N3 C33 C34 46.4(2) . . . .
C39 N3 C33 C38 43.4(2) . . . .
C30 N3 C33 C38 -132.32(18) . . . .
C38 C33 C34 C35 -0.2(3) . . . .
N3 C33 C34 C35 -178.97(16) . . . .
C33 C34 C35 C36 -0.6(3) . . . .
C34 C35 C36 C37 0.9(3) . . . .
C35 C36 C37 C38 -0.2(3) . . . .
C34 C33 C38 C37 0.9(3) . . . .
N3 C33 C38 C37 179.57(16) . . . .
C36 C37 C38 C33 -0.6(3) . . . .
C33 N3 C39 C44 -157.70(16) . . . .
C30 N3 C39 C44 17.8(3) . . . .
C33 N3 C39 C40 23.1(3) . . . .
C30 N3 C39 C40 -161.40(16) . . . .
C44 C39 C40 C41 1.6(3) . . . .
N3 C39 C40 C41 -179.22(16) . . . .
C39 C40 C41 C42 -1.7(3) . . . .
C40 C41 C42 C43 0.6(3) . . . .
C41 C42 C43 C44 0.6(3) . . . .
C42 C43 C44 C39 -0.7(3) . . . .
C40 C39 C44 C43 -0.4(3) . . . .
N3 C39 C44 C43 -179.61(16) . . . .
